data_4001755
loop_
_publ_author_name
'Fei, Honghan'
'Han, Cari S.'
'Robins, Jeremy C.'
'Oliver, Scott R. J.'

_publ_section_title
;
 A Cationic Metal--Organic Solid Solution Based on Co(II) and Zn(II) for
 Chromate Trapping
;
_journal_issue 5
_journal_name_full 'Chemistry of Materials'
_journal_page_first 647
_journal_paper_doi 10.1021/cm302585r
_journal_volume 25
_journal_year 2013
_chemical_formula_sum 'C11 H18 N2 O7 S Zn0.5'
_chemical_formula_weight 355.02
_chemical_name_systematic
; 
 ? 
;
_space_group_IT_number 14
_symmetry_cell_setting monoclinic
_symmetry_space_group_name_Hall '-P 2yn'
_symmetry_space_group_name_H-M 'P 1 21/n 1'
_atom_sites_solution_hydrogens geom
_atom_sites_solution_primary direct
_atom_sites_solution_secondary difmap
_audit_creation_method SHELXL-97
_cell_angle_alpha 90.00
_cell_angle_beta 95.331(2)
_cell_angle_gamma 90.00
_cell_formula_units_Z 4
_cell_length_a 11.7309(15)
_cell_length_b 6.8571(9)
_cell_length_c 18.701(2)
_cell_measurement_reflns_used 5238
_cell_measurement_temperature 150(2)
_cell_measurement_theta_max 58.794
_cell_measurement_theta_min 6.332
_cell_volume 1497.8(3)
_computing_cell_refinement 'Bruker SAINT v7.34'
_computing_data_collection 'Bruker APEX-II v2.1-4'
_computing_data_reduction 'Bruker SAINT v7.34'
_computing_structure_refinement 'SHELXL-97 (Sheldrick, 1997)'
_computing_structure_solution 'SHELXS-97 (Sheldrick, 1990)'
_diffrn_ambient_temperature 150(2)
_diffrn_detector_area_resol_mean 83.33
_diffrn_measured_fraction_theta_full 0.997
_diffrn_measured_fraction_theta_max 0.997
_diffrn_measurement_device_type 'Bruker APEX-II'
_diffrn_measurement_method \w/2\q-scans
_diffrn_radiation_monochromator graphite
_diffrn_radiation_source 'fine-focus sealed tube'
_diffrn_radiation_type MoK\a
_diffrn_radiation_wavelength 0.71073
_diffrn_reflns_av_R_equivalents 0.0391
_diffrn_reflns_av_sigmaI/netI 0.0317
_diffrn_reflns_limit_h_max 15
_diffrn_reflns_limit_h_min -15
_diffrn_reflns_limit_k_max 8
_diffrn_reflns_limit_k_min -8
_diffrn_reflns_limit_l_max 24
_diffrn_reflns_limit_l_min -24
_diffrn_reflns_number 15531
_diffrn_reflns_theta_full 27.48
_diffrn_reflns_theta_max 27.48
_diffrn_reflns_theta_min 1.97
_exptl_absorpt_coefficient_mu 1.033
_exptl_absorpt_correction_T_max 0.7459
_exptl_absorpt_correction_T_min 0.6502
_exptl_absorpt_correction_type empirical
_exptl_crystal_colour colorless
_exptl_crystal_density_diffrn 1.574
_exptl_crystal_density_method 'not measured'
_exptl_crystal_description block
_exptl_crystal_F_000 740
_exptl_crystal_size_max 0.13
_exptl_crystal_size_mid 0.06
_exptl_crystal_size_min 0.05
_refine_diff_density_max 1.519
_refine_diff_density_min -0.462
_refine_diff_density_rms 0.083
_refine_ls_extinction_method none
_refine_ls_goodness_of_fit_ref 1.064
_refine_ls_hydrogen_treatment mixed
_refine_ls_matrix_type full
_refine_ls_number_parameters 228
_refine_ls_number_reflns 3421
_refine_ls_number_restraints 0
_refine_ls_restrained_S_all 1.064
_refine_ls_R_factor_all 0.0410
_refine_ls_R_factor_gt 0.0334
_refine_ls_shift/su_max 0.001
_refine_ls_shift/su_mean 0.000
_refine_ls_structure_factor_coef Fsqd
_refine_ls_weighting_details 'calc w=1/[\s^2^(Fo^2^)+(0.0540P)^2^+0.4738P] where P=(Fo^2^+2Fc^2^)/3'
_refine_ls_weighting_scheme calc
_refine_ls_wR_factor_gt 0.0894
_refine_ls_wR_factor_ref 0.0952
_reflns_number_gt 2876
_reflns_number_total 3421
_reflns_threshold_expression >2sigma(I)
_cod_data_source_file cm302585r_si_002.cif
_cod_data_source_block xsc1012
_cod_original_sg_symbol_H-M P2(1)/n
_cod_original_formula_sum 'C11 H18 N2 O7 S Zn0.50'
_cod_database_code 4001755

loop_
_symmetry_equiv_pos_as_xyz
'x, y, z'
'-x+1/2, y+1/2, -z+1/2'
'-x, -y, -z'
'x-1/2, -y-1/2, z-1/2'

loop_
_atom_site_label
_atom_site_type_symbol
_atom_site_fract_x
_atom_site_fract_y
_atom_site_fract_z
_atom_site_U_iso_or_equiv
_atom_site_adp_type
_atom_site_occupancy
_atom_site_symmetry_multiplicity
_atom_site_calc_flag
_atom_site_refinement_flags
Zn1 Zn 0.0000 0.0000 0.0000 0.01267(11) Uani 1 2 d S
S1 S -0.41565(4) 0.31546(7) -0.07299(3) 0.01778(13) Uani 1 1 d .
O5 O 0.10387(13) 0.2183(2) 0.05259(8) 0.0182(3) Uani 1 1 d .
O1 O -0.41717(12) 0.1023(2) -0.07348(8) 0.0233(3) Uani 1 1 d .
O2 O -0.30156(12) 0.3946(2) -0.05367(9) 0.0279(4) Uani 1 1 d .
O3 O -0.47118(12) 0.3991(2) -0.13858(8) 0.0268(3) Uani 1 1 d .
C4 C -0.25378(16) -0.0013(2) 0.19690(10) 0.0125(4) Uani 1 1 d .
O4 O 0.09431(14) -0.2292(2) 0.05147(9) 0.0222(3) Uani 1 1 d .
N2 N -0.46977(15) -0.0003(2) 0.37023(9) 0.0174(4) Uani 1 1 d .
N1 N -0.11098(14) -0.0033(2) 0.08374(9) 0.0135(3) Uani 1 1 d .
C11 C -0.51350(18) -0.0041(3) 0.30168(12) 0.0186(4) Uani 1 1 d .
H11A H -0.5944 -0.0061 0.2919 0.022 Uiso 1 1 calc R
C9 C -0.28246(17) 0.0038(2) 0.32858(11) 0.0154(4) Uani 1 1 d .
H9A H -0.2019 0.0072 0.3400 0.018 Uiso 1 1 calc R
C5 C -0.13420(17) -0.0028(2) 0.20980(11) 0.0151(4) Uani 1 1 d .
H5A H -0.0990 -0.0031 0.2577 0.018 Uiso 1 1 calc R
C1 C -0.49925(16) 0.3887(3) -0.00329(10) 0.0206(4) Uani 1 1 d .
H1A H -0.5785 0.3400 -0.0136 0.025 Uiso 1 1 calc R
H1B H -0.4671 0.3311 0.0428 0.025 Uiso 1 1 calc R
C3 C -0.29895(16) -0.0017(2) 0.12491(11) 0.0141(4) Uani 1 1 d .
H3A H -0.3795 -0.0013 0.1132 0.017 Uiso 1 1 calc R
C7 C -0.32828(16) -0.0007(2) 0.25698(10) 0.0123(4) Uani 1 1 d .
C2 C -0.22596(17) -0.0027(2) 0.07068(11) 0.0148(4) Uani 1 1 d .
H2A H -0.2584 -0.0029 0.0222 0.018 Uiso 1 1 calc R
C10 C -0.35514(18) 0.0034(3) 0.38301(11) 0.0178(4) Uani 1 1 d .
H10A H -0.3225 0.0058 0.4314 0.021 Uiso 1 1 calc R
C8 C -0.44727(17) -0.0053(3) 0.24401(11) 0.0172(4) Uani 1 1 d .
H8A H -0.4825 -0.0092 0.1962 0.021 Uiso 1 1 calc R
C6 C -0.06775(17) -0.0040(2) 0.15266(11) 0.0158(4) Uani 1 1 d .
H6A H 0.0131 -0.0054 0.1627 0.019 Uiso 1 1 calc R
H41 H 0.060(2) -0.306(4) 0.0696(14) 0.028(7) Uiso 1 1 d .
H51 H 0.071(2) 0.298(4) 0.0681(14) 0.027(7) Uiso 1 1 d .
H42 H 0.152(3) -0.261(4) 0.0516(15) 0.039(9) Uiso 1 1 d .
H52 H 0.159(2) 0.184(4) 0.0825(15) 0.036(7) Uiso 1 1 d .
O6 O 0.26476(13) 0.0919(2) 0.15540(9) 0.0256(3) Uani 1 1 d .
O7 O -0.33056(15) 0.5770(3) -0.23445(9) 0.0332(4) Uani 1 1 d .
H61 H 0.311(3) 0.016(4) 0.1333(18) 0.042(9) Uiso 1 1 d .
H71 H -0.370(3) 0.513(4) -0.2064(18) 0.041(9) Uiso 1 1 d .
H62 H 0.237(3) 0.014(4) 0.186(2) 0.057(11) Uiso 1 1 d .
H72 H -0.316(3) 0.697(5) -0.2094(17) 0.058(9) Uiso 1 1 d .

loop_
_atom_site_aniso_label
_atom_site_aniso_U_11
_atom_site_aniso_U_22
_atom_site_aniso_U_33
_atom_site_aniso_U_23
_atom_site_aniso_U_13
_atom_site_aniso_U_12
Zn1 0.01085(17) 0.01579(18) 0.01177(17) 0.00062(10) 0.00324(11) 0.00084(10)
S1 0.0133(2) 0.0231(3) 0.0168(2) -0.00296(18) 0.00061(17) 0.00325(18)
O5 0.0146(7) 0.0205(7) 0.0199(8) -0.0044(6) 0.0027(6) 0.0006(6)
O1 0.0220(7) 0.0246(8) 0.0235(8) -0.0047(6) 0.0020(6) 0.0033(6)
O2 0.0134(7) 0.0317(9) 0.0383(9) -0.0095(7) 0.0003(6) 0.0023(6)
O3 0.0266(8) 0.0352(9) 0.0184(7) 0.0022(6) 0.0003(6) 0.0054(6)
C4 0.0137(9) 0.0097(9) 0.0142(9) 0.0003(6) 0.0022(7) -0.0001(6)
O4 0.0128(7) 0.0240(8) 0.0306(9) 0.0122(6) 0.0074(6) 0.0056(6)
N2 0.0172(8) 0.0209(9) 0.0149(9) -0.0006(6) 0.0053(7) -0.0009(6)
N1 0.0121(8) 0.0161(8) 0.0127(8) -0.0002(5) 0.0026(6) 0.0015(5)
C11 0.0120(9) 0.0254(11) 0.0187(10) -0.0017(7) 0.0031(7) -0.0004(7)
C9 0.0128(9) 0.0184(10) 0.0149(10) 0.0004(6) 0.0007(7) 0.0001(6)
C5 0.0141(9) 0.0187(10) 0.0124(9) 0.0006(6) 0.0010(7) -0.0005(6)
C1 0.0202(10) 0.0234(12) 0.0190(10) -0.0006(7) 0.0065(8) 0.0029(7)
C3 0.0110(9) 0.0169(9) 0.0145(10) -0.0004(6) 0.0012(7) -0.0006(6)
C7 0.0132(9) 0.0108(9) 0.0132(9) -0.0002(6) 0.0025(7) -0.0004(6)
C2 0.0148(9) 0.0179(10) 0.0119(9) 0.0007(6) 0.0013(7) 0.0005(6)
C10 0.0182(10) 0.0212(10) 0.0141(10) -0.0007(7) 0.0026(8) -0.0011(7)
C8 0.0148(9) 0.0229(10) 0.0139(10) -0.0004(7) 0.0008(7) -0.0002(7)
C6 0.0128(9) 0.0186(10) 0.0160(10) 0.0002(7) 0.0014(7) -0.0001(6)
O6 0.0236(8) 0.0260(9) 0.0268(9) -0.0027(7) 0.0011(6) 0.0035(6)
O7 0.0399(10) 0.0356(10) 0.0253(9) -0.0052(8) 0.0087(7) -0.0101(8)

loop_
_atom_type_symbol
_atom_type_description
_atom_type_scat_dispersion_real
_atom_type_scat_dispersion_imag
_atom_type_scat_source
C C 0.0033 0.0016 'International Tables Vol C Tables 4.2.6.8 and 6.1.1.4'
H H 0.0000 0.0000 'International Tables Vol C Tables 4.2.6.8 and 6.1.1.4'
N N 0.0061 0.0033 'International Tables Vol C Tables 4.2.6.8 and 6.1.1.4'
O O 0.0106 0.0060 'International Tables Vol C Tables 4.2.6.8 and 6.1.1.4'
S S 0.1246 0.1234 'International Tables Vol C Tables 4.2.6.8 and 6.1.1.4'
Zn Zn 0.2839 1.4301 'International Tables Vol C Tables 4.2.6.8 and 6.1.1.4'

loop_
_geom_angle_atom_site_label_1
_geom_angle_atom_site_label_2
_geom_angle_atom_site_label_3
_geom_angle
_geom_angle_site_symmetry_1
_geom_angle_site_symmetry_3
O4 Zn1 O4 180.0 3 .
O4 Zn1 O5 86.55(7) 3 .
O4 Zn1 O5 93.45(7) . .
O4 Zn1 O5 93.45(7) 3 3
O4 Zn1 O5 86.55(7) . 3
O5 Zn1 O5 180.0 . 3
O4 Zn1 N1 89.25(6) 3 3
O4 Zn1 N1 90.75(6) . 3
O5 Zn1 N1 88.23(6) . 3
O5 Zn1 N1 91.77(6) 3 3
O4 Zn1 N1 90.75(6) 3 .
O4 Zn1 N1 89.25(6) . .
O5 Zn1 N1 91.77(6) . .
O5 Zn1 N1 88.23(6) 3 .
N1 Zn1 N1 180.0 3 .
O3 S1 O2 113.07(10) . .
O3 S1 O1 112.66(9) . .
O2 S1 O1 112.57(9) . .
O3 S1 C1 105.87(9) . .
O2 S1 C1 105.65(9) . .
O1 S1 C1 106.27(10) . .
C3 C4 C5 116.67(17) . .
C3 C4 C7 122.03(17) . .
C5 C4 C7 121.30(18) . .
C11 N2 C10 117.36(17) . .
C6 N1 C2 117.19(17) . .
C6 N1 Zn1 120.33(13) . .
C2 N1 Zn1 122.47(13) . .
N2 C11 C8 123.61(19) . .
C10 C9 C7 119.71(18) . .
C6 C5 C4 119.69(18) . .
C1 C1 S1 110.62(17) 3_465 .
C2 C3 C4 119.94(18) . .
C8 C7 C9 117.20(18) . .
C8 C7 C4 121.19(18) . .
C9 C7 C4 121.61(17) . .
N1 C2 C3 122.87(18) . .
N2 C10 C9 122.86(19) . .
C11 C8 C7 119.25(19) . .
N1 C6 C5 123.64(18) . .

loop_
_geom_bond_atom_site_label_1
_geom_bond_atom_site_label_2
_geom_bond_distance
_geom_bond_site_symmetry_2
Zn1 O4 2.1030(15) 3
Zn1 O4 2.1030(15) .
Zn1 O5 2.1140(14) .
Zn1 O5 2.1141(14) 3
Zn1 N1 2.1276(17) 3
Zn1 N1 2.1277(17) .
S1 O3 1.4523(15) .
S1 O2 1.4581(15) .
S1 O1 1.4619(16) .
S1 C1 1.7751(18) .
C4 C3 1.400(3) .
C4 C5 1.401(3) .
C4 C7 1.486(3) .
N2 C11 1.336(3) .
N2 C10 1.344(3) .
N1 C6 1.341(3) .
N1 C2 1.348(3) .
C11 C8 1.386(3) .
C9 C10 1.387(3) .
C9 C7 1.396(3) .
C5 C6 1.380(3) .
C1 C1 1.531(4) 3_465
C3 C2 1.387(3) .
C7 C8 1.395(3) .

loop_
_geom_hbond_atom_site_label_D
_geom_hbond_atom_site_label_H
_geom_hbond_atom_site_label_A
_geom_hbond_distance_DH
_geom_hbond_distance_HA
_geom_hbond_distance_DA
_geom_hbond_angle_DHA
_geom_hbond_site_symmetry_A
O4 H42 O2 0.71(3) 1.97(3) 2.679(2) 170(3) 3
O5 H52 O6 0.85(3) 1.87(3) 2.708(2) 172(3) .
O6 H61 O1 0.88(3) 1.93(3) 2.798(2) 168(3) 3
O6 H62 O7 0.87(4) 1.86(4) 2.695(2) 161(3) 4_666
O7 H72 O6 0.96(4) 1.83(4) 2.779(2) 170(3) 3_565

loop_
_geom_torsion_atom_site_label_1
_geom_torsion_atom_site_label_2
_geom_torsion_atom_site_label_3
_geom_torsion_atom_site_label_4
_geom_torsion
_geom_torsion_site_symmetry_1
_geom_torsion_site_symmetry_4
O4 Zn1 N1 C6 -131.52(13) 3 .
O4 Zn1 N1 C6 48.48(13) . .
O5 Zn1 N1 C6 -44.95(13) . .
O5 Zn1 N1 C6 135.05(13) 3 .
N1 Zn1 N1 C6 -51(9) 3 .
O4 Zn1 N1 C2 47.74(14) 3 .
O4 Zn1 N1 C2 -132.26(14) . .
O5 Zn1 N1 C2 134.31(13) . .
O5 Zn1 N1 C2 -45.69(13) 3 .
N1 Zn1 N1 C2 128(9) 3 .
C10 N2 C11 C8 0.3(3) . .
C3 C4 C5 C6 0.2(2) . .
C7 C4 C5 C6 179.75(15) . .
O3 S1 C1 C1 -61.5(2) . 3_465
O2 S1 C1 C1 58.7(2) . 3_465
O1 S1 C1 C1 178.48(17) . 3_465
C5 C4 C3 C2 -0.3(2) . .
C7 C4 C3 C2 -179.83(15) . .
C10 C9 C7 C8 0.1(2) . .
C10 C9 C7 C4 -179.75(15) . .
C3 C4 C7 C8 1.5(2) . .
C5 C4 C7 C8 -177.98(16) . .
C3 C4 C7 C9 -178.64(15) . .
C5 C4 C7 C9 1.8(2) . .
C6 N1 C2 C3 0.4(2) . .
Zn1 N1 C2 C3 -178.93(12) . .
C4 C3 C2 N1 0.0(3) . .
C11 N2 C10 C9 0.1(3) . .
C7 C9 C10 N2 -0.3(3) . .
N2 C11 C8 C7 -0.6(3) . .
C9 C7 C8 C11 0.3(2) . .
C4 C7 C8 C11 -179.84(16) . .
C2 N1 C6 C5 -0.4(2) . .
Zn1 N1 C6 C5 178.86(13) . .
C4 C5 C6 N1 0.2(3) . .
